data_4330495
loop_
_publ_author_name
'Heaweon Park'
'Michael M. Bittner'
'Jacob S. Baus'
'Sergey V. Lindeman'
'Adam T. Fiedler'

_publ_contact_author_name
;
;
_publ_section_title
;
 Fe(II) Complexes That Mimic the Active Site Structure of Acetylacetone
 Dioxygenase: O2 and NO Reactivity
;
_journal_name_full 'Inorganic Chemistry'
_journal_page_first 10279
_journal_page_last 10289
_journal_paper_doi 10.1021/ic3012712
_journal_volume 51
_journal_year 2012
_chemical_formula_moiety 'C25 H28 B F3 Fe N7 O3, Cl0.69, C2 H3 N'
_chemical_formula_sum 'C27 H31 B Cl0.69 F3 Fe N8 O3'
_chemical_formula_weight 663.78
_chemical_name_systematic
;
 ? 
;
_space_group_crystal_system monoclinic
_space_group_IT_number 14
_space_group_name_Hall '-P 2yn'
_space_group_name_H-M_alt 'P 1 21/n 1'
_symmetry_space_group_name_Hall '-P 2yn'
_symmetry_space_group_name_H-M 'P 1 21/n 1'
_atom_sites_solution_hydrogens geom
_atom_sites_solution_primary direct
_atom_sites_solution_secondary difmap
_audit_creation_date 2011-12-30
_audit_creation_method
;
  Olex2 1.1
  (compiled 2011.11.01 svn.r2039, GUI svn.r3906)
;
_cell_angle_alpha 90.00
_cell_angle_beta 91.126(2)
_cell_angle_gamma 90.00
_cell_formula_units_Z 4
_cell_length_a 7.93066(19)
_cell_length_b 19.6395(3)
_cell_length_c 20.7317(5)
_cell_measurement_reflns_used 11394
_cell_measurement_temperature 100(1)
_cell_measurement_theta_max 73.7234
_cell_measurement_theta_min 4.2624
_cell_volume 3228.43(12)
_computing_cell_refinement
;
CrysAlisPro, Agilent Technologies,
Version 1.171.35.15 (release 03-08-2011 CrysAlis171 .NET)
(compiled Aug  3 2011,13:03:54)
;
_computing_data_collection
;
CrysAlisPro, Agilent Technologies,
Version 1.171.35.15 (release 03-08-2011 CrysAlis171 .NET)
(compiled Aug  3 2011,13:03:54)
;
_computing_data_reduction
;
CrysAlisPro, Agilent Technologies,
Version 1.171.35.15 (release 03-08-2011 CrysAlis171 .NET)
(compiled Aug  3 2011,13:03:54)
;
_computing_molecular_graphics
;
O. V. Dolomanov, L. J. Bourhis, R. J. Gildea, J. A. K. Howard and H. Puschmann,
OLEX2: a complete structure solution, refinement and analysis program.
J. Appl. Cryst. (2009). 42, 339-341.
;
_computing_publication_material
;
O. V. Dolomanov, L. J. Bourhis, R. J. Gildea, J. A. K. Howard and H. Puschmann,
OLEX2: a complete structure solution, refinement and analysis program.
J. Appl. Cryst. (2009). 42, 339-341.
;
_computing_structure_refinement
;
olex2.refine (L.J. Bourhis, O.V. Dolomanov, R.J. Gildea, J.A.K. Howard,
H. Puschmann, in preparation, 2011)
;
_computing_structure_solution 'SHELXS-97 (Sheldrick, 2008)'
_diffrn_ambient_temperature 100
_diffrn_detector_area_resol_mean 10.3756
_diffrn_measured_fraction_theta_full 0.996
_diffrn_measured_fraction_theta_max 0.987
_diffrn_measurement_details
;
  1 omega -107.00  -38.00   1.0000    6.5200
omega____ theta____ kappa____ phi______ frames
    -      -40.6746  -57.0000    0.0000 69

  2 omega  -45.00   34.00   1.0000    6.5200
omega____ theta____ kappa____ phi______ frames
    -      -40.6746   37.0000  -30.0000 79

  3 omega -112.00  -53.00   1.0000    6.5200
omega____ theta____ kappa____ phi______ frames
    -      -40.6746 -158.0000   -4.0000 59

  4 omega   53.00   88.00   1.0000    6.5200
omega____ theta____ kappa____ phi______ frames
    -       40.6746 -125.0000   60.0000 35

  5 omega   53.00   79.00   1.0000   26.1000
omega____ theta____ kappa____ phi______ frames
    -      107.0119  -94.0000  120.0000 26

  6 omega   94.00  166.00   1.0000   26.1000
omega____ theta____ kappa____ phi______ frames
    -      107.0119  125.0000 -150.0000 72

  7 omega   26.00  108.00   1.0000   26.1000
omega____ theta____ kappa____ phi______ frames
    -      107.0119  -94.0000  -60.0000 82

  8 omega   34.00   79.00   1.0000   26.1000
omega____ theta____ kappa____ phi______ frames
    -      107.0119  -30.0000  -90.0000 45

  9 omega   80.00  178.00   1.0000   26.1000
omega____ theta____ kappa____ phi______ frames
    -      107.0119   45.0000   30.0000 98

 10 omega   50.00  105.00   1.0000   26.1000
omega____ theta____ kappa____ phi______ frames
    -      107.0119  -94.0000    0.0000 55

 11 omega   43.00   89.00   1.0000   26.1000
omega____ theta____ kappa____ phi______ frames
    -      107.0119  -30.0000   90.0000 46

 12 omega   31.00   71.00   1.0000   26.1000
omega____ theta____ kappa____ phi______ frames
    -      107.0119  -30.0000  150.0000 40

 13 omega -115.00  -11.00   1.0000    6.5200
omega____ theta____ kappa____ phi______ frames
    -      -40.6746  -57.0000 -150.0000 104

 14 omega -115.00  -11.00   1.0000    6.5200
omega____ theta____ kappa____ phi______ frames
    -      -40.6746  -57.0000   90.0000 104

 15 omega    1.00   83.00   1.0000    6.5200
omega____ theta____ kappa____ phi______ frames
    -       40.6746  -99.0000 -150.0000 82

 16 omega   79.00  178.00   1.0000   26.1000
omega____ theta____ kappa____ phi______ frames
    -      107.0119   45.0000   90.0000 99

 17 omega   79.00  178.00   1.0000   26.1000
omega____ theta____ kappa____ phi______ frames
    -      107.0119   45.0000  -90.0000 99

 18 omega   23.00  109.00   1.0000   26.1000
omega____ theta____ kappa____ phi______ frames
    -      107.0119  -94.0000 -150.0000 86

 19 omega   73.00   98.00   1.0000   26.1000
omega____ theta____ kappa____ phi______ frames
    -      107.0119   77.0000  120.0000 25

 20 omega   79.00  178.00   1.0000   26.1000
omega____ theta____ kappa____ phi______ frames
    -      107.0119   45.0000  -30.0000 99

 21 omega   79.00  178.00   1.0000   26.1000
omega____ theta____ kappa____ phi______ frames
    -      107.0119   45.0000 -180.0000 99
;
_diffrn_measurement_device_type 'SuperNova, Dual, Cu at zero, Atlas'
_diffrn_measurement_method '\w scans'
_diffrn_orient_matrix_UB_11 0.0408882000
_diffrn_orient_matrix_UB_12 0.0762220000
_diffrn_orient_matrix_UB_13 -0.0076537000
_diffrn_orient_matrix_UB_21 0.1889804000
_diffrn_orient_matrix_UB_22 -0.0154401000
_diffrn_orient_matrix_UB_23 0.0107340000
_diffrn_orient_matrix_UB_31 0.0197654000
_diffrn_orient_matrix_UB_32 -0.0101630000
_diffrn_orient_matrix_UB_33 -0.0731274000
_diffrn_radiation_monochromator mirror
_diffrn_radiation_type 'Cu K\a'
_diffrn_radiation_wavelength 1.5418
_diffrn_reflns_av_R_equivalents 0.0393
_diffrn_reflns_av_unetI/netI 0.0292
_diffrn_reflns_limit_h_max 9
_diffrn_reflns_limit_h_min -9
_diffrn_reflns_limit_k_max 24
_diffrn_reflns_limit_k_min -24
_diffrn_reflns_limit_l_max 20
_diffrn_reflns_limit_l_min -25
_diffrn_reflns_number 28399
_diffrn_reflns_theta_full 72.00
_diffrn_reflns_theta_max 73.89
_diffrn_reflns_theta_min 4.27
_diffrn_source 'SuperNova (Cu) x-ray Source'
_exptl_absorpt_coefficient_mu 4.782
_exptl_absorpt_correction_T_max 0.815
_exptl_absorpt_correction_T_min 0.414
_exptl_absorpt_correction_type gaussian
_exptl_absorpt_process_details
;
CrysAlisPro, Agilent Technologies,
Version 1.171.35.15 (release 03-08-2011 CrysAlis171 .NET)
(compiled Aug  3 2011,13:03:54)
numerical absorption correction based on gaussian integration over
            a multifaceted crystal model
;
_exptl_crystal_colour brown
_exptl_crystal_colour_primary brown
_exptl_crystal_density_diffrn 1.366
_exptl_crystal_description plate
_exptl_crystal_F_000 1371
_exptl_crystal_size_max 0.3187
_exptl_crystal_size_mid 0.1704
_exptl_crystal_size_min 0.0496
_refine_diff_density_max 0.617
_refine_diff_density_min -0.447
_refine_diff_density_rms 0.068
_refine_ls_extinction_method none
_refine_ls_goodness_of_fit_ref 1.122
_refine_ls_hydrogen_treatment constr
_refine_ls_matrix_type full
_refine_ls_number_parameters 445
_refine_ls_number_reflns 6454
_refine_ls_number_restraints 0
_refine_ls_restrained_S_all 1.122
_refine_ls_R_factor_all 0.0546
_refine_ls_R_factor_gt 0.0478
_refine_ls_shift/su_max 0.006
_refine_ls_shift/su_mean 0.000
_refine_ls_structure_factor_coef Fsqd
_refine_ls_weighting_details 'calc w=1/[\s^2^(Fo^2^)+(0.0489P)^2^+5.3052P] where P=(Fo^2^+2Fc^2^)/3'
_refine_ls_weighting_scheme calc
_refine_ls_wR_factor_gt 0.1268
_refine_ls_wR_factor_ref 0.1303
_reflns_number_gt 5745
_reflns_number_total 6454
_reflns_threshold_expression >2sigma(I)
_cod_data_source_file ic3012712_si_002_4.cif
_cod_data_source_block 1acacPhF3(NO)
_cod_original_cell_volume 3228.42(12)
_cod_database_code 4330495
_chemical_oxdiff_formula 'Fe C25 H28 N7 O3 B F3'
_reflns_odcompleteness_completeness 99.95
_reflns_odcompleteness_iscentric 1
_reflns_odcompleteness_theta 66.97

loop_
_space_group_symop_id
_space_group_symop_operation_xyz
1 'x, y, z'
2 '-x+1/2, y+1/2, -z+1/2'
3 '-x, -y, -z'
4 'x-1/2, -y-1/2, z-1/2'

loop_
_atom_site_label
_atom_site_type_symbol
_atom_site_fract_x
_atom_site_fract_y
_atom_site_fract_z
_atom_site_U_iso_or_equiv
_atom_site_adp_type
_atom_site_occupancy
_atom_site_symmetry_multiplicity
_atom_site_calc_flag
_atom_site_refinement_flags
_atom_site_disorder_assembly
_atom_site_disorder_group
Fe1 Fe 0.59953(5) 0.63587(2) 0.73378(2) 0.01648(12) Uani 1 1 d . A .
Cl1 Cl 0.622(3) 0.5302(8) 1.0050(6) 0.217(9) Uani 0.274(13) 1 d P . .
Cl2 Cl 0.733(4) 0.5358(8) 0.9763(14) 0.206(14) Uani 0.195(15) 1 d P . .
Cl3 Cl 0.991(7) 0.490(2) 0.9620(12) 0.175(18) Uani 0.151(16) 1 d P . .
Cl4 Cl 0.885(4) 0.5133(13) 0.9589(14) 0.083(13) Uani 0.072(16) 1 d P . .
F1 F 0.2275(3) 0.71638(10) 0.89742(10) 0.0435(5) Uani 1 1 d . . .
F2 F 0.4608(3) 0.68467(12) 0.94154(9) 0.0446(5) Uani 1 1 d . . .
F3 F 0.2413(3) 0.62159(11) 0.94890(10) 0.0456(5) Uani 1 1 d . . .
O1 O 0.4535(2) 0.66827(9) 0.80914(9) 0.0217(4) Uani 1 1 d . . .
O2 O 0.4407(2) 0.55231(9) 0.73134(9) 0.0204(4) Uani 1 1 d . . .
O3 O 0.8891(4) 0.5857(2) 0.80212(18) 0.0464(12) Uani 0.716(8) 1 d P A 1
O3A O 0.7522(14) 0.5638(7) 0.8385(5) 0.064(4) Uani 0.284(8) 1 d P A 2
N1 N 0.7310(3) 0.72859(11) 0.72469(11) 0.0180(4) Uani 1 1 d . . .
N1S N 0.4576(5) 0.60631(16) 0.44878(16) 0.0466(8) Uani 1 1 d . . .
N2 N 0.7526(3) 0.75506(11) 0.66404(11) 0.0181(4) Uani 1 1 d . . .
N3 N 0.7260(3) 0.59993(11) 0.65182(11) 0.0179(4) Uani 1 1 d . . .
N4 N 0.7522(3) 0.64420(11) 0.60144(11) 0.0180(4) Uani 1 1 d . . .
N5 N 0.4216(3) 0.68323(11) 0.66429(11) 0.0177(4) Uani 1 1 d . . .
N6 N 0.4881(3) 0.71366(11) 0.61073(11) 0.0184(5) Uani 1 1 d . . .
N7 N 0.7504(3) 0.59741(12) 0.78958(12) 0.0253(5) Uani 1 1 d . . .
C1 C 0.8340(3) 0.81564(13) 0.66902(14) 0.0222(6) Uani 1 1 d . . .
C1S C 0.4095(4) 0.58483(16) 0.49626(17) 0.0326(7) Uani 1 1 d . . .
C2 C 0.8668(4) 0.82781(14) 0.73376(15) 0.0261(6) Uani 1 1 d . . .
H2 H 0.9232 0.8662 0.7519 0.031 Uiso 1 1 calc R . .
C2S C 0.3489(4) 0.55647(16) 0.55631(16) 0.0334(7) Uani 1 1 d . . .
H2SA H 0.3204 0.5083 0.5499 0.050 Uiso 1 1 calc R . .
H2SB H 0.2483 0.5814 0.5696 0.050 Uiso 1 1 calc R . .
H2SC H 0.4371 0.5605 0.5899 0.050 Uiso 1 1 calc R . .
C3 C 0.8003(3) 0.77236(14) 0.76729(14) 0.0217(6) Uani 1 1 d . . .
C4 C 0.3625(4) 0.74004(14) 0.57302(14) 0.0222(6) Uani 1 1 d . . .
C5 C 0.2132(4) 0.72603(15) 0.60262(14) 0.0244(6) Uani 1 1 d . . .
H5 H 0.1033 0.7380 0.5875 0.029 Uiso 1 1 calc R . .
C6 C 0.2542(3) 0.69085(14) 0.65928(14) 0.0220(6) Uani 1 1 d . . .
C7 C 0.8392(3) 0.61223(14) 0.55486(13) 0.0204(5) Uani 1 1 d . . .
C8 C 0.8707(4) 0.54629(14) 0.57551(14) 0.0233(6) Uani 1 1 d . . .
H8 H 0.9294 0.5119 0.5528 0.028 Uiso 1 1 calc R . .
C9 C 0.7990(3) 0.54039(13) 0.63621(14) 0.0209(5) Uani 1 1 d . . .
C10 C 0.8713(4) 0.85998(15) 0.61239(16) 0.0304(7) Uani 1 1 d . . .
H10A H 0.9340 0.8338 0.5806 0.046 Uiso 1 1 calc R . .
H10B H 0.9391 0.8991 0.6267 0.046 Uiso 1 1 calc R . .
H10C H 0.7652 0.8762 0.5928 0.046 Uiso 1 1 calc R . .
C11 C 0.8033(4) 0.75951(16) 0.83810(15) 0.0306(7) Uani 1 1 d . . .
H11A H 0.6905 0.7461 0.8518 0.046 Uiso 1 1 calc R . .
H11B H 0.8381 0.8011 0.8609 0.046 Uiso 1 1 calc R . .
H11C H 0.8834 0.7229 0.8482 0.046 Uiso 1 1 calc R . .
C12 C 0.1349(4) 0.66415(17) 0.70790(16) 0.0298(7) Uani 1 1 d . . .
H12A H 0.1492 0.6148 0.7120 0.045 Uiso 1 1 calc R . .
H12B H 0.0189 0.6743 0.6939 0.045 Uiso 1 1 calc R . .
H12C H 0.1583 0.6859 0.7497 0.045 Uiso 1 1 calc R . .
C13 C 0.3938(4) 0.77718(16) 0.51160(15) 0.0301(7) Uani 1 1 d . . .
H13A H 0.4586 0.8186 0.5209 0.045 Uiso 1 1 calc R . .
H13B H 0.2858 0.7894 0.4910 0.045 Uiso 1 1 calc R . .
H13C H 0.4576 0.7479 0.4826 0.045 Uiso 1 1 calc R . .
C14 C 0.8851(4) 0.64500(16) 0.49274(14) 0.0279(6) Uani 1 1 d . . .
H14A H 0.7835 0.6636 0.4717 0.042 Uiso 1 1 calc R . .
H14B H 0.9362 0.6111 0.4645 0.042 Uiso 1 1 calc R . .
H14C H 0.9659 0.6818 0.5012 0.042 Uiso 1 1 calc R . .
C15 C 0.7963(4) 0.47957(14) 0.67945(15) 0.0271(6) Uani 1 1 d . . .
H15A H 0.9029 0.4768 0.7040 0.041 Uiso 1 1 calc R . .
H15B H 0.7816 0.4383 0.6534 0.041 Uiso 1 1 calc R . .
H15C H 0.7026 0.4837 0.7093 0.041 Uiso 1 1 calc R . .
C16 C 0.3533(3) 0.52724(13) 0.77556(14) 0.0203(5) Uani 1 1 d . . .
C17 C 0.3267(4) 0.56145(14) 0.83517(14) 0.0236(6) Uani 1 1 d . . .
H17 H 0.2737 0.5374 0.8690 0.028 Uiso 1 1 calc R . .
C18 C 0.3746(4) 0.62797(14) 0.84568(14) 0.0221(6) Uani 1 1 d . . .
C19 C 0.2735(3) 0.45979(13) 0.76193(14) 0.0213(6) Uani 1 1 d . . .
C20 C 0.2969(4) 0.43061(14) 0.70137(15) 0.0254(6) Uani 1 1 d . . .
H20 H 0.3600 0.4543 0.6700 0.031 Uiso 1 1 calc R . .
C21 C 0.2288(4) 0.36752(15) 0.68672(16) 0.0300(7) Uani 1 1 d . . .
H21 H 0.2459 0.3480 0.6454 0.036 Uiso 1 1 calc R . .
C22 C 0.1358(4) 0.33247(15) 0.73197(16) 0.0305(7) Uani 1 1 d . . .
H22 H 0.0892 0.2891 0.7218 0.037 Uiso 1 1 calc R . .
C23 C 0.1114(4) 0.36098(16) 0.79193(17) 0.0338(7) Uani 1 1 d . . .
H23 H 0.0475 0.3371 0.8229 0.041 Uiso 1 1 calc R . .
C24 C 0.1795(4) 0.42439(15) 0.80751(16) 0.0296(7) Uani 1 1 d . . .
H24 H 0.1622 0.4436 0.8489 0.035 Uiso 1 1 calc R . .
C25 C 0.3248(4) 0.66248(16) 0.90873(15) 0.0289(6) Uani 1 1 d . . .
B1 B 0.6800(4) 0.71736(15) 0.60410(14) 0.0181(6) Uani 1 1 d . . .
H1 H 0.7089 0.7427 0.5640 0.022 Uiso 1 1 calc R . .

loop_
_atom_site_aniso_label
_atom_site_aniso_U_11
_atom_site_aniso_U_22
_atom_site_aniso_U_33
_atom_site_aniso_U_23
_atom_site_aniso_U_13
_atom_site_aniso_U_12
Fe1 0.0188(2) 0.01285(19) 0.0178(2) -0.00010(15) 0.00233(15) -0.00013(15)
Cl1 0.31(2) 0.194(13) 0.149(9) 0.048(10) 0.083(13) 0.168(13)
Cl2 0.27(3) 0.089(9) 0.26(2) -0.042(12) 0.10(2) -0.042(13)
Cl3 0.18(4) 0.15(2) 0.19(2) 0.011(18) 0.03(2) -0.06(3)
Cl4 0.07(2) 0.070(15) 0.11(2) -0.024(12) -0.011(13) 0.004(11)
F1 0.0572(13) 0.0344(10) 0.0392(11) -0.0063(9) 0.0135(10) 0.0164(9)
F2 0.0488(12) 0.0543(13) 0.0306(10) -0.0164(9) 0.0014(9) -0.0087(10)
F3 0.0692(15) 0.0370(11) 0.0315(10) -0.0043(8) 0.0257(10) -0.0118(10)
O1 0.0272(10) 0.0167(9) 0.0213(10) -0.0011(7) 0.0052(8) -0.0009(7)
O2 0.0243(10) 0.0141(8) 0.0232(10) -0.0006(7) 0.0054(8) -0.0024(7)
O3 0.028(2) 0.060(2) 0.051(2) 0.0159(18) -0.0056(15) 0.0044(16)
O3A 0.055(7) 0.092(9) 0.044(6) 0.036(6) 0.000(5) 0.022(6)
N1 0.0195(11) 0.0153(10) 0.0191(11) -0.0018(9) 0.0007(9) 0.0001(8)
N1S 0.061(2) 0.0372(16) 0.0410(18) 0.0011(14) -0.0010(16) 0.0020(15)
N2 0.0201(11) 0.0123(10) 0.0218(11) -0.0010(8) 0.0017(9) -0.0009(8)
N3 0.0205(11) 0.0139(10) 0.0194(11) 0.0009(8) 0.0008(9) -0.0001(8)
N4 0.0181(11) 0.0171(11) 0.0188(11) 0.0011(9) 0.0027(9) 0.0002(8)
N5 0.0178(11) 0.0154(10) 0.0199(11) -0.0003(8) 0.0022(8) -0.0001(8)
N6 0.0224(11) 0.0155(10) 0.0172(11) -0.0001(8) 0.0002(9) 0.0009(8)
N7 0.0272(14) 0.0214(11) 0.0274(13) 0.0006(10) 0.0033(10) -0.0005(10)
C1 0.0225(13) 0.0132(12) 0.0308(15) -0.0003(11) 0.0028(11) -0.0009(10)
C1S 0.0338(17) 0.0244(15) 0.0393(19) -0.0077(14) -0.0066(14) 0.0046(12)
C2 0.0281(15) 0.0184(13) 0.0317(16) -0.0051(11) -0.0005(12) -0.0030(11)
C2S 0.0381(18) 0.0266(15) 0.0353(17) -0.0075(13) -0.0015(14) 0.0010(13)
C3 0.0205(13) 0.0186(12) 0.0259(14) -0.0063(11) -0.0010(11) -0.0013(10)
C4 0.0251(14) 0.0188(12) 0.0227(14) -0.0025(11) -0.0023(11) 0.0051(11)
C5 0.0197(13) 0.0251(14) 0.0283(15) -0.0011(12) -0.0024(11) 0.0046(11)
C6 0.0204(13) 0.0195(13) 0.0262(14) -0.0044(11) 0.0006(11) 0.0016(10)
C7 0.0211(13) 0.0201(13) 0.0201(13) -0.0040(10) 0.0022(10) 0.0012(10)
C8 0.0264(14) 0.0186(13) 0.0250(14) -0.0040(11) 0.0038(11) 0.0056(11)
C9 0.0221(13) 0.0147(12) 0.0258(14) -0.0005(11) 0.0008(11) 0.0019(10)
C10 0.0383(17) 0.0179(14) 0.0350(17) 0.0036(12) 0.0023(14) -0.0055(12)
C11 0.0359(17) 0.0298(16) 0.0259(15) -0.0051(12) -0.0025(13) -0.0035(13)
C12 0.0180(14) 0.0377(17) 0.0337(16) 0.0035(13) 0.0044(12) 0.0010(12)
C13 0.0330(17) 0.0302(15) 0.0271(15) 0.0062(13) -0.0024(13) 0.0062(12)
C14 0.0355(17) 0.0264(14) 0.0221(14) -0.0016(12) 0.0086(12) 0.0038(12)
C15 0.0342(16) 0.0158(13) 0.0313(16) 0.0038(11) 0.0046(13) 0.0048(11)
C16 0.0197(13) 0.0165(12) 0.0249(14) 0.0029(11) 0.0018(11) 0.0006(10)
C17 0.0287(15) 0.0199(13) 0.0225(14) 0.0021(11) 0.0055(11) -0.0031(11)
C18 0.0243(14) 0.0210(13) 0.0212(14) -0.0012(11) 0.0028(11) 0.0017(11)
C19 0.0210(13) 0.0154(12) 0.0273(14) 0.0043(11) -0.0002(11) -0.0001(10)
C20 0.0308(15) 0.0185(13) 0.0269(15) 0.0036(11) -0.0019(12) -0.0025(11)
C21 0.0393(18) 0.0193(14) 0.0312(16) -0.0010(12) -0.0050(13) -0.0033(12)
C22 0.0321(16) 0.0176(13) 0.0414(18) 0.0036(12) -0.0065(13) -0.0047(12)
C23 0.0376(18) 0.0216(15) 0.0423(19) 0.0070(13) 0.0059(15) -0.0092(13)
C24 0.0363(17) 0.0199(14) 0.0327(16) 0.0015(12) 0.0068(13) -0.0034(12)
C25 0.0359(17) 0.0262(15) 0.0248(15) -0.0015(12) 0.0081(13) -0.0027(12)
B1 0.0224(15) 0.0161(13) 0.0161(14) -0.0001(11) 0.0031(11) 0.0001(11)

loop_
_atom_type_symbol
_atom_type_description
_atom_type_scat_dispersion_real
_atom_type_scat_dispersion_imag
_atom_type_scat_source
C C 0.0181 0.0091 'International Tables Vol C Tables 4.2.6.8 and 6.1.1.4'
H H 0.0000 0.0000 'International Tables Vol C Tables 4.2.6.8 and 6.1.1.4'
B B 0.0090 0.0039 'International Tables Vol C Tables 4.2.6.8 and 6.1.1.4'
Cl Cl 0.3639 0.7018 'International Tables Vol C Tables 4.2.6.8 and 6.1.1.4'
F F 0.0727 0.0534 'International Tables Vol C Tables 4.2.6.8 and 6.1.1.4'
Fe Fe -1.1336 3.1974 'International Tables Vol C Tables 4.2.6.8 and 6.1.1.4'
N N 0.0311 0.0180 'International Tables Vol C Tables 4.2.6.8 and 6.1.1.4'
O O 0.0492 0.0322 'International Tables Vol C Tables 4.2.6.8 and 6.1.1.4'

loop_
_exptl_crystal_face_index_h
_exptl_crystal_face_index_k
_exptl_crystal_face_index_l
_exptl_crystal_face_perp_dist
_exptl_oxdiff_crystal_face_indexfrac_h
_exptl_oxdiff_crystal_face_indexfrac_k
_exptl_oxdiff_crystal_face_indexfrac_l
_exptl_oxdiff_crystal_face_x
_exptl_oxdiff_crystal_face_y
_exptl_oxdiff_crystal_face_z
0 1 -13 0.0248 0.0000 1.0002 -12.9996 0.1757 -0.1550 0.9405
0 -1 13 0.0248 -0.0000 -1.0002 12.9996 -0.1757 0.1550 -0.9405
5 -1 -1 0.1499 5.0000 -1.0001 -1.0002 0.1359 0.9496 0.1821
-5 1 1 0.1499 -5.0000 1.0001 1.0002 -0.1359 -0.9496 -0.1821
0 13 0 0.0852 0.0000 13.0002 0.0003 0.9909 -0.2007 -0.1321
0 -13 0 0.0852 -0.0000 -13.0002 -0.0003 -0.9909 0.2007 0.1321

loop_
_geom_angle_atom_site_label_1
_geom_angle_atom_site_label_2
_geom_angle_atom_site_label_3
_geom_angle
_geom_angle_site_symmetry_1
_geom_angle_site_symmetry_3
O1 Fe1 O2 84.98(8) . .
O1 Fe1 N1 95.01(8) . .
O1 Fe1 N3 174.21(9) . .
O1 Fe1 N5 90.18(8) . .
O2 Fe1 N1 169.98(8) . .
O2 Fe1 N3 90.79(8) . .
O2 Fe1 N5 86.39(8) . .
N1 Fe1 N3 88.47(9) . .
N1 Fe1 N5 83.59(8) . .
N3 Fe1 N5 85.60(8) . .
N7 Fe1 O1 91.07(10) . .
N7 Fe1 O2 94.53(10) . .
N7 Fe1 N1 95.49(10) . .
N7 Fe1 N3 93.21(10) . .
N7 Fe1 N5 178.51(10) . .
Cl1 Cl1 Cl4 130.8(10) 3_667 .
Cl2 Cl1 Cl1 135(2) . 3_667
Cl2 Cl1 Cl4 16.8(14) . .
Cl1 Cl2 Cl3 141(2) . .
Cl1 Cl2 Cl4 150(2) . .
Cl4 Cl2 Cl3 8.9(16) . .
Cl3 Cl3 Cl2 81(4) 3_767 .
Cl3 Cl3 Cl4 30(2) 3_767 3_767
Cl4 Cl3 Cl2 111(2) 3_767 .
Cl4 Cl3 Cl2 13(2) . .
Cl4 Cl3 Cl3 91(5) . 3_767
Cl4 Cl3 Cl4 121(3) . 3_767
Cl2 Cl4 Cl1 13.4(11) . .
Cl2 Cl4 Cl3 103(3) . 3_767
Cl3 Cl4 Cl1 146(3) . .
Cl3 Cl4 Cl1 96(2) 3_767 .
Cl3 Cl4 Cl2 159(4) . .
Cl3 Cl4 Cl3 59(3) . 3_767
C18 O1 Fe1 123.38(17) . .
C16 O2 Fe1 129.45(18) . .
N2 N1 Fe1 118.63(16) . .
C3 N1 Fe1 133.71(19) . .
C3 N1 N2 107.6(2) . .
N1 N2 B1 120.2(2) . .
C1 N2 N1 109.3(2) . .
C1 N2 B1 130.5(2) . .
N4 N3 Fe1 118.69(16) . .
C9 N3 Fe1 134.16(19) . .
C9 N3 N4 107.1(2) . .
N3 N4 B1 119.8(2) . .
C7 N4 N3 109.6(2) . .
C7 N4 B1 130.6(2) . .
N6 N5 Fe1 117.42(16) . .
C6 N5 Fe1 136.04(19) . .
C6 N5 N6 106.5(2) . .
N5 N6 B1 119.4(2) . .
C4 N6 N5 110.0(2) . .
C4 N6 B1 130.5(2) . .
O3 N7 Fe1 147.7(3) . .
O3 N7 O3A 72.9(6) . .
O3A N7 Fe1 139.4(6) . .
N2 C1 C2 107.8(2) . .
N2 C1 C10 123.5(3) . .
C2 C1 C10 128.7(3) . .
N1S C1S C2S 179.1(4) . .
C1 C2 H2 126.8 . .
C1 C2 C3 106.4(2) . .
C3 C2 H2 126.8 . .
C1S C2S H2SA 109.5 . .
C1S C2S H2SB 109.5 . .
C1S C2S H2SC 109.5 . .
H2SA C2S H2SB 109.5 . .
H2SA C2S H2SC 109.5 . .
H2SB C2S H2SC 109.5 . .
N1 C3 C2 108.9(2) . .
N1 C3 C11 122.6(3) . .
C2 C3 C11 128.5(3) . .
N6 C4 C5 107.2(2) . .
N6 C4 C13 123.0(3) . .
C5 C4 C13 129.7(3) . .
C4 C5 H5 126.7 . .
C4 C5 C6 106.7(3) . .
C6 C5 H5 126.7 . .
N5 C6 C5 109.6(3) . .
N5 C6 C12 123.4(3) . .
C5 C6 C12 127.1(3) . .
N4 C7 C8 107.7(2) . .
N4 C7 C14 123.6(2) . .
C8 C7 C14 128.7(3) . .
C7 C8 H8 126.8 . .
C7 C8 C9 106.4(2) . .
C9 C8 H8 126.8 . .
N3 C9 C8 109.2(2) . .
N3 C9 C15 122.6(3) . .
C8 C9 C15 128.2(3) . .
C1 C10 H10A 109.5 . .
C1 C10 H10B 109.5 . .
C1 C10 H10C 109.5 . .
H10A C10 H10B 109.5 . .
H10A C10 H10C 109.5 . .
H10B C10 H10C 109.5 . .
C3 C11 H11A 109.5 . .
C3 C11 H11B 109.5 . .
C3 C11 H11C 109.5 . .
H11A C11 H11B 109.5 . .
H11A C11 H11C 109.5 . .
H11B C11 H11C 109.5 . .
C6 C12 H12A 109.5 . .
C6 C12 H12B 109.5 . .
C6 C12 H12C 109.5 . .
H12A C12 H12B 109.5 . .
H12A C12 H12C 109.5 . .
H12B C12 H12C 109.5 . .
C4 C13 H13A 109.5 . .
C4 C13 H13B 109.5 . .
C4 C13 H13C 109.5 . .
H13A C13 H13B 109.5 . .
H13A C13 H13C 109.5 . .
H13B C13 H13C 109.5 . .
C7 C14 H14A 109.5 . .
C7 C14 H14B 109.5 . .
C7 C14 H14C 109.5 . .
H14A C14 H14B 109.5 . .
H14A C14 H14C 109.5 . .
H14B C14 H14C 109.5 . .
C9 C15 H15A 109.5 . .
C9 C15 H15B 109.5 . .
C9 C15 H15C 109.5 . .
H15A C15 H15B 109.5 . .
H15A C15 H15C 109.5 . .
H15B C15 H15C 109.5 . .
O2 C16 C17 122.6(2) . .
O2 C16 C19 116.5(2) . .
C17 C16 C19 120.9(2) . .
C16 C17 H17 118.7 . .
C18 C17 C16 122.6(3) . .
C18 C17 H17 118.7 . .
O1 C18 C17 129.4(3) . .
O1 C18 C25 111.8(2) . .
C17 C18 C25 118.7(3) . .
C20 C19 C16 118.1(2) . .
C20 C19 C24 119.0(3) . .
C24 C19 C16 122.8(3) . .
C19 C20 H20 119.8 . .
C21 C20 C19 120.5(3) . .
C21 C20 H20 119.8 . .
C20 C21 H21 119.8 . .
C20 C21 C22 120.4(3) . .
C22 C21 H21 119.8 . .
C21 C22 H22 120.2 . .
C23 C22 C21 119.6(3) . .
C23 C22 H22 120.2 . .
C22 C23 H23 119.6 . .
C22 C23 C24 120.7(3) . .
C24 C23 H23 119.6 . .
C19 C24 H24 120.1 . .
C23 C24 C19 119.8(3) . .
C23 C24 H24 120.1 . .
F1 C25 F2 106.9(3) . .
F1 C25 F3 107.1(3) . .
F1 C25 C18 111.2(2) . .
F2 C25 F3 106.4(3) . .
F2 C25 C18 111.1(3) . .
F3 C25 C18 113.8(2) . .
N2 B1 N4 109.9(2) . .
N2 B1 H1 110.0 . .
N4 B1 H1 110.0 . .
N6 B1 N2 107.8(2) . .
N6 B1 N4 109.1(2) . .
N6 B1 H1 110.0 . .

loop_
_geom_bond_atom_site_label_1
_geom_bond_atom_site_label_2
_geom_bond_distance
_geom_bond_site_symmetry_2
Fe1 O1 2.0637(19) .
Fe1 O2 2.0689(19) .
Fe1 N1 2.109(2) .
Fe1 N3 2.112(2) .
Fe1 N5 2.203(2) .
Fe1 N7 1.813(3) .
Cl1 Cl1 2.28(5) 3_667
Cl1 Cl2 1.08(2) .
Cl1 Cl4 2.34(4) .
Cl2 Cl3 2.26(7) .
Cl2 Cl4 1.34(5) .
Cl3 Cl3 1.63(5) 3_767
Cl3 Cl4 1.90(6) 3_767
Cl3 Cl4 0.95(4) .
Cl4 Cl3 1.90(6) 3_767
F1 C25 1.328(4) .
F2 C25 1.337(4) .
F3 C25 1.341(4) .
O1 C18 1.269(3) .
O2 C16 1.260(3) .
O3 N7 1.148(4) .
O3A N7 1.210(10) .
N1 C3 1.342(3) .
N1S C1S 1.143(5) .
N2 N1 1.374(3) .
N2 C1 1.357(3) .
N2 B1 1.548(4) .
N3 C9 1.347(3) .
N4 N3 1.378(3) .
N4 C7 1.353(3) .
N4 B1 1.548(4) .
N5 C6 1.338(4) .
N6 N5 1.375(3) .
N6 C4 1.357(4) .
N6 B1 1.533(4) .
C1 C2 1.383(4) .
C1 C10 1.496(4) .
C1S C2S 1.454(5) .
C2 H2 0.9500 .
C2 C3 1.401(4) .
C2S H2SA 0.9800 .
C2S H2SB 0.9800 .
C2S H2SC 0.9800 .
C3 C11 1.489(4) .
C4 C5 1.372(4) .
C4 C13 1.492(4) .
C5 H5 0.9500 .
C5 C6 1.396(4) .
C6 C12 1.491(4) .
C7 C8 1.385(4) .
C7 C14 1.491(4) .
C8 H8 0.9500 .
C8 C9 1.396(4) .
C9 C15 1.494(4) .
C10 H10A 0.9800 .
C10 H10B 0.9800 .
C10 H10C 0.9800 .
C11 H11A 0.9800 .
C11 H11B 0.9800 .
C11 H11C 0.9800 .
C12 H12A 0.9800 .
C12 H12B 0.9800 .
C12 H12C 0.9800 .
C13 H13A 0.9800 .
C13 H13B 0.9800 .
C13 H13C 0.9800 .
C14 H14A 0.9800 .
C14 H14B 0.9800 .
C14 H14C 0.9800 .
C15 H15A 0.9800 .
C15 H15B 0.9800 .
C15 H15C 0.9800 .
C16 C17 1.426(4) .
C16 C19 1.493(4) .
C17 H17 0.9500 .
C17 C18 1.377(4) .
C18 C25 1.531(4) .
C19 C20 1.396(4) .
C19 C24 1.400(4) .
C20 H20 0.9500 .
C20 C21 1.383(4) .
C21 H21 0.9500 .
C21 C22 1.388(5) .
C22 H22 0.9500 .
C22 C23 1.380(5) .
C23 H23 0.9500 .
C23 C24 1.393(4) .
C24 H24 0.9500 .
B1 H1 1.0000 .

loop_
_geom_torsion_atom_site_label_1
_geom_torsion_atom_site_label_2
_geom_torsion_atom_site_label_3
_geom_torsion_atom_site_label_4
_geom_torsion
_geom_torsion_site_symmetry_1
_geom_torsion_site_symmetry_4
Fe1 O1 C18 C17 -20.4(4) . .
Fe1 O1 C18 C25 161.77(19) . .
Fe1 O2 C16 C17 11.5(4) . .
Fe1 O2 C16 C19 -170.10(17) . .
Fe1 N1 C3 C2 -177.7(2) . .
Fe1 N1 C3 C11 3.3(4) . .
Fe1 N3 C9 C8 -177.6(2) . .
Fe1 N3 C9 C15 3.1(4) . .
Fe1 N5 C6 C5 -179.6(2) . .
Fe1 N5 C6 C12 -0.2(4) . .
Cl1 Cl1 Cl2 Cl3 -90(4) 3_667 .
Cl1 Cl1 Cl2 Cl4 -84(6) 3_667 .
Cl1 Cl1 Cl4 Cl2 111(6) 3_667 .
Cl1 Cl1 Cl4 Cl3 -84(5) 3_667 .
Cl1 Cl1 Cl4 Cl3 -124.0(15) 3_667 3_767
Cl1 Cl2 Cl3 Cl3 -58(4) . 3_767
Cl1 Cl2 Cl3 Cl4 -54(4) . 3_767
Cl1 Cl2 Cl3 Cl4 161(9) . .
Cl1 Cl2 Cl4 Cl3 -23(12) . .
Cl1 Cl2 Cl4 Cl3 -57(6) . 3_767
Cl2 Cl1 Cl4 Cl3 165(8) . .
Cl2 Cl1 Cl4 Cl3 125(6) . 3_767
Cl2 Cl3 Cl4 Cl1 -9(5) . .
Cl2 Cl3 Cl4 Cl3 39(9) . 3_767
Cl3 Cl2 Cl4 Cl1 23(12) . .
Cl3 Cl2 Cl4 Cl3 -34(8) . 3_767
Cl3 Cl3 Cl4 Cl1 -48(5) 3_767 .
Cl3 Cl3 Cl4 Cl2 -39(9) 3_767 .
Cl4 Cl1 Cl2 Cl3 -6(3) . .
Cl4 Cl2 Cl3 Cl3 140(9) . 3_767
Cl4 Cl2 Cl3 Cl4 145(8) . 3_767
Cl4 Cl3 Cl4 Cl1 -48(5) 3_767 .
Cl4 Cl3 Cl4 Cl2 -39(9) 3_767 .
Cl4 Cl3 Cl4 Cl3 0.001(7) 3_767 3_767
O1 Fe1 O2 C16 -24.5(2) . .
O1 Fe1 N1 N2 -134.80(18) . .
O1 Fe1 N1 C3 42.9(3) . .
O1 Fe1 N3 N4 88.0(8) . .
O1 Fe1 N3 C9 -95.2(8) . .
O1 Fe1 N5 N6 142.67(17) . .
O1 Fe1 N5 C6 -37.7(3) . .
O1 Fe1 N7 O3 -142.4(5) . .
O1 Fe1 N7 O3A 42.0(10) . .
O1 C18 C25 F1 59.0(3) . .
O1 C18 C25 F2 -59.8(3) . .
O1 C18 C25 F3 -179.9(3) . .
O2 Fe1 O1 C18 27.3(2) . .
O2 Fe1 N1 N2 -45.3(6) . .
O2 Fe1 N1 C3 132.5(4) . .
O2 Fe1 N3 N4 131.05(18) . .
O2 Fe1 N3 C9 -52.2(3) . .
O2 Fe1 N5 N6 -132.37(17) . .
O2 Fe1 N5 C6 47.2(3) . .
O2 Fe1 N7 O3 132.5(5) . .
O2 Fe1 N7 O3A -43.0(10) . .
O2 C16 C17 C18 9.1(4) . .
O2 C16 C19 C20 -1.9(4) . .
O2 C16 C19 C24 177.0(3) . .
N1 Fe1 O1 C18 -162.7(2) . .
N1 Fe1 O2 C16 -114.9(5) . .
N1 Fe1 N3 N4 -38.95(19) . .
N1 Fe1 N3 C9 137.8(3) . .
N1 Fe1 N5 N6 47.64(17) . .
N1 Fe1 N5 C6 -132.8(3) . .
N1 Fe1 N7 O3 -47.3(5) . .
N1 Fe1 N7 O3A 137.2(10) . .
N1 N2 C1 C2 0.7(3) . .
N1 N2 C1 C10 -177.1(3) . .
N1 N2 B1 N4 -57.5(3) . .
N1 N2 B1 N6 61.3(3) . .
N2 N1 C3 C2 0.2(3) . .
N2 N1 C3 C11 -178.8(3) . .
N2 C1 C2 C3 -0.5(3) . .
N3 Fe1 O1 C18 70.6(9) . .
N3 Fe1 O2 C16 159.4(2) . .
N3 Fe1 N1 N2 40.56(18) . .
N3 Fe1 N1 C3 -141.7(3) . .
N3 Fe1 N5 N6 -41.30(17) . .
N3 Fe1 N5 C6 138.3(3) . .
N3 Fe1 N7 O3 41.5(5) . .
N3 Fe1 N7 O3A -134.1(10) . .
N3 N4 C7 C8 -0.3(3) . .
N3 N4 C7 C14 178.4(3) . .
N3 N4 B1 N2 59.2(3) . .
N3 N4 B1 N6 -58.7(3) . .
N4 N3 C9 C8 -0.6(3) . .
N4 N3 C9 C15 -179.9(3) . .
N4 C7 C8 C9 -0.1(3) . .
N5 Fe1 O1 C18 113.7(2) . .
N5 Fe1 O2 C16 -115.0(2) . .
N5 Fe1 N1 N2 -45.18(18) . .
N5 Fe1 N1 C3 132.6(3) . .
N5 Fe1 N3 N4 44.74(18) . .
N5 Fe1 N3 C9 -138.5(3) . .
N5 Fe1 N7 O3 4(4) . .
N5 Fe1 N7 O3A -171(4) . .
N5 N6 C4 C5 -0.3(3) . .
N5 N6 C4 C13 179.3(2) . .
N5 N6 B1 N2 -57.4(3) . .
N5 N6 B1 N4 61.9(3) . .
N6 N5 C6 C5 0.1(3) . .
N6 N5 C6 C12 179.5(3) . .
N6 C4 C5 C6 0.3(3) . .
N7 Fe1 O1 C18 -67.1(2) . .
N7 Fe1 O2 C16 66.1(2) . .
N7 Fe1 N1 N2 133.64(19) . .
N7 Fe1 N1 C3 -48.6(3) . .
N7 Fe1 N3 N4 -134.36(19) . .
N7 Fe1 N3 C9 42.4(3) . .
N7 Fe1 N5 N6 -4(4) . .
N7 Fe1 N5 C6 175(100) . .
C1 N2 N1 Fe1 177.72(17) . .
C1 N2 N1 C3 -0.6(3) . .
C1 N2 B1 N4 125.9(3) . .
C1 N2 B1 N6 -115.2(3) . .
C1 C2 C3 N1 0.2(3) . .
C1 C2 C3 C11 179.1(3) . .
C4 N6 N5 Fe1 179.86(17) . .
C4 N6 N5 C6 0.2(3) . .
C4 N6 B1 N2 117.9(3) . .
C4 N6 B1 N4 -122.8(3) . .
C4 C5 C6 N5 -0.2(3) . .
C4 C5 C6 C12 -179.6(3) . .
C7 N4 N3 Fe1 178.09(17) . .
C7 N4 N3 C9 0.5(3) . .
C7 N4 B1 N2 -122.8(3) . .
C7 N4 B1 N6 119.2(3) . .
C7 C8 C9 N3 0.4(3) . .
C7 C8 C9 C15 179.6(3) . .
C10 C1 C2 C3 177.2(3) . .
C13 C4 C5 C6 -179.2(3) . .
C14 C7 C8 C9 -178.6(3) . .
C16 C17 C18 O1 -3.8(5) . .
C16 C17 C18 C25 173.9(3) . .
C16 C19 C20 C21 178.6(3) . .
C16 C19 C24 C23 -178.7(3) . .
C17 C16 C19 C20 176.6(3) . .
C17 C16 C19 C24 -4.6(4) . .
C17 C18 C25 F1 -119.1(3) . .
C17 C18 C25 F2 122.1(3) . .
C17 C18 C25 F3 2.0(4) . .
C19 C16 C17 C18 -169.3(3) . .
C19 C20 C21 C22 0.3(5) . .
C20 C19 C24 C23 0.1(5) . .
C20 C21 C22 C23 0.0(5) . .
C21 C22 C23 C24 -0.2(5) . .
C22 C23 C24 C19 0.1(5) . .
C24 C19 C20 C21 -0.3(4) . .
B1 N2 N1 Fe1 0.5(3) . .
B1 N2 N1 C3 -177.8(2) . .
B1 N2 C1 C2 177.5(3) . .
B1 N2 C1 C10 -0.3(5) . .
B1 N4 N3 Fe1 -3.5(3) . .
B1 N4 N3 C9 178.9(2) . .
B1 N4 C7 C8 -178.4(3) . .
B1 N4 C7 C14 0.3(5) . .
B1 N6 N5 Fe1 -3.9(3) . .
B1 N6 N5 C6 176.4(2) . .
B1 N6 C4 C5 -176.0(3) . .
B1 N6 C4 C13 3.6(4) . .
